data_2310360
loop_
_publ_author_name
'Bryden, J.H.'

_publ_section_title
;
 The crystal structure of azodicarbonomide
;
_journal_name_full 'Acta Crystallographica (1,1948-23,1967)'
_journal_page_first 61
_journal_page_last 63
_journal_volume 14
_journal_year 1961
_chemical_formula_sum 'C2 H4 N4 O2'
_chemical_name_systematic 'N H2 O C N2 C O N H2'
_space_group_IT_number 14
_symmetry_space_group_name_Hall '-P 2yn'
_symmetry_space_group_name_H-M 'P 1 21/n 1'
_cell_angle_alpha 90
_cell_angle_beta 94.83
_cell_angle_gamma 90
_cell_formula_units_Z 2
_cell_length_a 3.57
_cell_length_b 9.06
_cell_length_c 7
_cell_volume 225.605
_citation_journal_id_ASTM ACCRA9
_cod_data_source_file Bryden_ACCRA9_1961_1437.cif
_cod_data_source_block C2H4N4O2
_cod_original_cell_volume 225.6054
_cod_original_sg_symbol_Hall '-P 2ybc (x-z,y,z)'
_cod_database_code 2310360

loop_
_symmetry_equiv_pos_as_xyz
x,y,z
-x+1/2,y+1/2,-z+1/2
-x,-y,-z
x-1/2,-y-1/2,z-1/2

loop_
_atom_site_label
_atom_site_type_symbol
_atom_site_fract_x
_atom_site_fract_y
_atom_site_fract_z
_atom_site_occupancy
_atom_site_U_iso_or_equiv
N1 N-1 0.054 0.0648 -0.0022 1 0.0
O1 O-2 -0.282 0.0932 0.2814 1 0.0
C1 C+4 -0.122 0.152 0.146 1 0.0
N2 N-3 -0.082 0.2927 0.119 1 0.0
